data_4107992
loop_
_publ_author_name
'Galyna G. Dubinina'
'Hideki Furutachi'
'David A. Vicic'

_publ_section_title
;
 Active Trifluoromethylating Agents from Well-Defined Copper(I)-CF3
 Complexes
;
_journal_name_full 'Journal of the American Chemical Society'
_journal_page_first 8600
_journal_page_last 8601
_journal_paper_doi 10.1021/ja802946s
_journal_volume 130
_journal_year 2008
_chemical_formula_sum 'C13 H27 Cu N2 O'
_chemical_formula_weight 290.91
_chemical_name_systematic
; 
 ? 
;
_space_group_IT_number 14
_symmetry_cell_setting monoclinic
_symmetry_space_group_name_Hall '-P 2yn'
_symmetry_space_group_name_H-M 'P 1 21/n 1'
_atom_sites_solution_hydrogens geom
_atom_sites_solution_primary direct
_atom_sites_solution_secondary difmap
_audit_creation_method SHELXL-97
_cell_angle_alpha 90.00
_cell_angle_beta 94.423(7)
_cell_angle_gamma 90.00
_cell_formula_units_Z 4
_cell_length_a 11.170(4)
_cell_length_b 8.528(3)
_cell_length_c 16.418(6)
_cell_measurement_reflns_used 3565
_cell_measurement_temperature 173(2)
_cell_measurement_theta_max 27.48
_cell_measurement_theta_min 3
_cell_volume 1559.3(10)
_computing_structure_refinement 'SHELXL-97 (Sheldrick, 1997)'
_computing_structure_solution 'SHELXS-97 (Sheldrick, 1990)'
_diffrn_ambient_temperature 173(2)
_diffrn_measured_fraction_theta_full 0.999
_diffrn_measured_fraction_theta_max 0.999
_diffrn_radiation_monochromator graphite
_diffrn_radiation_source 'fine-focus sealed tube'
_diffrn_radiation_type MoK\a
_diffrn_radiation_wavelength 0.71075
_diffrn_reflns_av_R_equivalents 0.0883
_diffrn_reflns_av_sigmaI/netI 0.0695
_diffrn_reflns_limit_h_max 14
_diffrn_reflns_limit_h_min -14
_diffrn_reflns_limit_k_max 11
_diffrn_reflns_limit_k_min -11
_diffrn_reflns_limit_l_max 21
_diffrn_reflns_limit_l_min -21
_diffrn_reflns_number 15433
_diffrn_reflns_theta_full 27.48
_diffrn_reflns_theta_max 27.48
_diffrn_reflns_theta_min 3.01
_exptl_absorpt_coefficient_mu 1.390
_exptl_absorpt_correction_T_max 0.8186
_exptl_absorpt_correction_T_min 0.6273
_exptl_absorpt_correction_type multi-scan
_exptl_absorpt_process_details Rigaku
_exptl_crystal_colour colorless
_exptl_crystal_density_diffrn 1.239
_exptl_crystal_description prism
_exptl_crystal_F_000 624
_exptl_crystal_size_max 0.37
_exptl_crystal_size_mid 0.30
_exptl_crystal_size_min 0.15
_refine_diff_density_max 1.001
_refine_diff_density_min -0.478
_refine_diff_density_rms 0.102
_refine_ls_extinction_method none
_refine_ls_goodness_of_fit_ref 1.209
_refine_ls_hydrogen_treatment constr
_refine_ls_matrix_type full
_refine_ls_number_parameters 161
_refine_ls_number_reflns 3565
_refine_ls_number_restraints 0
_refine_ls_restrained_S_all 1.209
_refine_ls_R_factor_all 0.0820
_refine_ls_R_factor_gt 0.0659
_refine_ls_shift/su_max 0.001
_refine_ls_shift/su_mean 0.000
_refine_ls_structure_factor_coef Fsqd
_refine_ls_weighting_details 'calc w=1/[\s^2^(Fo^2^)+(0.0406P)^2^+3.0157P] where P=(Fo^2^+2Fc^2^)/3'
_refine_ls_weighting_scheme calc
_refine_ls_wR_factor_gt 0.1536
_refine_ls_wR_factor_ref 0.1616
_reflns_number_gt 2848
_reflns_number_total 3565
_reflns_threshold_expression >2sigma(I)
_cod_data_source_file ja802946s-file001_1.cif
_cod_data_source_block comp5
_cod_original_cell_volume 1559.3(9)
_cod_database_code 4107992

loop_
_symmetry_equiv_pos_as_xyz
'x, y, z'
'-x+1/2, y+1/2, -z+1/2'
'-x, -y, -z'
'x-1/2, -y-1/2, z-1/2'

loop_
_atom_site_label
_atom_site_type_symbol
_atom_site_fract_x
_atom_site_fract_y
_atom_site_fract_z
_atom_site_U_iso_or_equiv
_atom_site_adp_type
_atom_site_occupancy
_atom_site_symmetry_multiplicity
_atom_site_calc_flag
_atom_site_refinement_flags
Cu1 Cu 0.89077(5) 0.57954(6) 0.02741(3) 0.03048(19) Uani 1 1 d .
O1 O 1.0576(3) 0.5355(4) 0.06799(17) 0.0355(7) Uani 1 1 d .
N1 N 0.6697(3) 0.6209(4) 0.1041(2) 0.0337(9) Uani 1 1 d .
N2 N 0.7327(3) 0.8366(4) 0.0521(2) 0.0327(8) Uani 1 1 d .
C1 C 0.7581(4) 0.6828(5) 0.0632(2) 0.0272(8) Uani 1 1 d .
C2 C 0.5820(4) 0.7361(6) 0.1278(3) 0.0399(11) Uani 1 1 d .
H1 H 0.5906 0.7563 0.1873 0.048 Uiso 1 1 calc R
H2 H 0.4989 0.7016 0.1118 0.048 Uiso 1 1 calc R
C3 C 0.6154(4) 0.8799(5) 0.0796(3) 0.0412(11) Uani 1 1 d .
H3 H 0.5561 0.8992 0.0326 0.049 Uiso 1 1 calc R
H4 H 0.6214 0.9745 0.1146 0.049 Uiso 1 1 calc R
C4 C 0.6711(4) 0.4601(5) 0.1341(3) 0.0424(12) Uani 1 1 d .
H5 H 0.7443 0.4082 0.1152 0.051 Uiso 1 1 calc R
C5 C 0.6813(7) 0.4550(8) 0.2264(4) 0.078(2) Uani 1 1 d .
H6 H 0.7465 0.5242 0.2475 0.094 Uiso 1 1 calc R
H7 H 0.6984 0.3474 0.2447 0.094 Uiso 1 1 calc R
H8 H 0.6055 0.4900 0.2468 0.094 Uiso 1 1 calc R
C6 C 0.5645(6) 0.3696(7) 0.0991(4) 0.0625(16) Uani 1 1 d .
H9 H 0.4908 0.4215 0.1135 0.075 Uiso 1 1 calc R
H10 H 0.5674 0.2629 0.1214 0.075 Uiso 1 1 calc R
H11 H 0.5656 0.3652 0.0395 0.075 Uiso 1 1 calc R
C7 C 0.7989(4) 0.9391(5) 0.0006(3) 0.0389(11) Uani 1 1 d .
H12 H 0.8709 0.8792 -0.0145 0.047 Uiso 1 1 calc R
C8 C 0.8446(6) 1.0828(7) 0.0460(4) 0.0687(18) Uani 1 1 d .
H22 H 0.7767 1.1415 0.0651 0.082 Uiso 1 1 calc R
H23 H 0.8882 1.1492 0.0096 0.082 Uiso 1 1 calc R
H24 H 0.8987 1.0514 0.0930 0.082 Uiso 1 1 calc R
C9 C 0.7259(6) 0.9782(8) -0.0783(4) 0.0686(18) Uani 1 1 d .
H25 H 0.6874 0.8827 -0.1010 0.082 Uiso 1 1 calc R
H26 H 0.7788 1.0216 -0.1176 0.082 Uiso 1 1 calc R
H27 H 0.6641 1.0555 -0.0675 0.082 Uiso 1 1 calc R
C10 C 1.1083(4) 0.5309(6) 0.1484(3) 0.0357(10) Uani 1 1 d .
C11 C 1.0752(6) 0.3769(8) 0.1877(4) 0.0651(17) Uani 1 1 d .
H13 H 0.9876 0.3678 0.1864 0.078 Uiso 1 1 calc R
H14 H 1.1094 0.3743 0.2445 0.078 Uiso 1 1 calc R
H15 H 1.1074 0.2892 0.1575 0.078 Uiso 1 1 calc R
C12 C 1.0583(5) 0.6682(8) 0.1961(3) 0.0646(18) Uani 1 1 d .
H16 H 1.0761 0.7673 0.1693 0.077 Uiso 1 1 calc R
H17 H 1.0958 0.6683 0.2521 0.077 Uiso 1 1 calc R
H18 H 0.9712 0.6564 0.1974 0.077 Uiso 1 1 calc R
C13 C 1.2429(4) 0.5439(7) 0.1499(3) 0.0525(14) Uani 1 1 d .
H19 H 1.2744 0.4566 0.1192 0.063 Uiso 1 1 calc R
H20 H 1.2775 0.5402 0.2066 0.063 Uiso 1 1 calc R
H21 H 1.2644 0.6434 0.1249 0.063 Uiso 1 1 calc R

loop_
_atom_site_aniso_label
_atom_site_aniso_U_11
_atom_site_aniso_U_22
_atom_site_aniso_U_33
_atom_site_aniso_U_23
_atom_site_aniso_U_13
_atom_site_aniso_U_12
Cu1 0.0267(3) 0.0316(3) 0.0350(3) 0.0047(2) 0.0135(2) 0.0106(2)
O1 0.0250(16) 0.0531(19) 0.0287(16) -0.0020(14) 0.0034(12) 0.0126(14)
N1 0.0256(19) 0.0318(19) 0.046(2) 0.0064(16) 0.0154(16) 0.0083(14)
N2 0.0267(19) 0.0281(18) 0.045(2) 0.0018(16) 0.0132(16) 0.0095(15)
C1 0.026(2) 0.031(2) 0.024(2) -0.0001(16) 0.0019(16) 0.0056(16)
C2 0.030(2) 0.043(3) 0.049(3) -0.003(2) 0.017(2) 0.009(2)
C3 0.030(2) 0.034(2) 0.062(3) 0.002(2) 0.016(2) 0.0136(19)
C4 0.036(3) 0.035(2) 0.058(3) 0.015(2) 0.013(2) 0.008(2)
C5 0.101(6) 0.070(4) 0.063(4) 0.032(3) -0.008(4) -0.015(4)
C6 0.061(4) 0.038(3) 0.087(5) 0.002(3) -0.003(3) 0.004(3)
C7 0.034(3) 0.038(2) 0.045(3) 0.008(2) 0.011(2) 0.008(2)
C8 0.074(4) 0.055(4) 0.081(5) -0.009(3) 0.031(4) -0.022(3)
C9 0.055(4) 0.086(5) 0.065(4) 0.031(4) 0.001(3) -0.010(3)
C10 0.029(2) 0.046(3) 0.034(2) -0.005(2) 0.0076(18) 0.0044(19)
C11 0.066(4) 0.083(4) 0.047(3) 0.018(3) 0.004(3) -0.011(3)
C12 0.058(4) 0.089(5) 0.046(3) -0.026(3) 0.002(3) 0.016(3)
C13 0.031(3) 0.070(4) 0.056(3) -0.004(3) -0.001(2) 0.001(2)

loop_
_atom_type_symbol
_atom_type_description
_atom_type_scat_dispersion_real
_atom_type_scat_dispersion_imag
_atom_type_scat_source
C C 0.0033 0.0016 'International Tables Vol C Tables 4.2.6.8 and 6.1.1.4'
H H 0.0000 0.0000 'International Tables Vol C Tables 4.2.6.8 and 6.1.1.4'
N N 0.0061 0.0033 'International Tables Vol C Tables 4.2.6.8 and 6.1.1.4'
Cu Cu 0.3201 1.2651 'International Tables Vol C Tables 4.2.6.8 and 6.1.1.4'
O O 0.0106 0.0060 'International Tables Vol C Tables 4.2.6.8 and 6.1.1.4'

loop_
_geom_angle_atom_site_label_1
_geom_angle_atom_site_label_2
_geom_angle_atom_site_label_3
_geom_angle
_geom_angle_site_symmetry_1
_geom_angle_site_symmetry_3
C1 Cu1 O1 137.85(15) . .
C1 Cu1 O1 140.97(15) . 3_765
O1 Cu1 O1 81.16(13) . 3_765
C1 Cu1 Cu1 178.22(14) . 3_765
O1 Cu1 Cu1 40.65(9) . 3_765
O1 Cu1 Cu1 40.51(8) 3_765 3_765
C10 O1 Cu1 129.1(3) . .
C10 O1 Cu1 127.9(3) . 3_765
Cu1 O1 Cu1 98.84(13) . 3_765
C1 N1 C4 123.4(4) . .
C1 N1 C2 113.7(4) . .
C4 N1 C2 122.2(4) . .
C1 N2 C7 123.4(3) . .
C1 N2 C3 112.8(4) . .
C7 N2 C3 122.2(3) . .
N1 C1 N2 107.1(3) . .
N1 C1 Cu1 127.3(3) . .
N2 C1 Cu1 125.6(3) . .
N1 C2 C3 102.0(3) . .
N1 C2 H1 111.4 . .
C3 C2 H1 111.4 . .
N1 C2 H2 111.4 . .
C3 C2 H2 111.4 . .
H1 C2 H2 109.2 . .
N2 C3 C2 102.6(3) . .
N2 C3 H3 111.3 . .
C2 C3 H3 111.3 . .
N2 C3 H4 111.3 . .
C2 C3 H4 111.3 . .
H3 C3 H4 109.2 . .
N1 C4 C6 111.6(4) . .
N1 C4 C5 111.4(5) . .
C6 C4 C5 111.5(5) . .
N1 C4 H5 107.4 . .
C6 C4 H5 107.4 . .
C5 C4 H5 107.4 . .
C4 C5 H6 109.5 . .
C4 C5 H7 109.5 . .
H6 C5 H7 109.5 . .
C4 C5 H8 109.5 . .
H6 C5 H8 109.5 . .
H7 C5 H8 109.5 . .
C4 C6 H9 109.5 . .
C4 C6 H10 109.5 . .
H9 C6 H10 109.5 . .
C4 C6 H11 109.5 . .
H9 C6 H11 109.5 . .
H10 C6 H11 109.5 . .
N2 C7 C8 111.7(4) . .
N2 C7 C9 111.4(4) . .
C8 C7 C9 112.7(5) . .
N2 C7 H12 106.9 . .
C8 C7 H12 106.9 . .
C9 C7 H12 106.9 . .
C7 C8 H22 109.5 . .
C7 C8 H23 109.5 . .
H22 C8 H23 109.5 . .
C7 C8 H24 109.5 . .
H22 C8 H24 109.5 . .
H23 C8 H24 109.5 . .
C7 C9 H25 109.5 . .
C7 C9 H26 109.5 . .
H25 C9 H26 109.5 . .
C7 C9 H27 109.5 . .
H25 C9 H27 109.5 . .
H26 C9 H27 109.5 . .
O1 C10 C13 110.2(4) . .
O1 C10 C11 109.3(4) . .
C13 C10 C11 109.3(5) . .
O1 C10 C12 108.9(4) . .
C13 C10 C12 109.7(4) . .
C11 C10 C12 109.3(5) . .
C10 C11 H13 109.5 . .
C10 C11 H14 109.5 . .
H13 C11 H14 109.5 . .
C10 C11 H15 109.5 . .
H13 C11 H15 109.5 . .
H14 C11 H15 109.5 . .
C10 C12 H16 109.5 . .
C10 C12 H17 109.5 . .
H16 C12 H17 109.5 . .
C10 C12 H18 109.5 . .
H16 C12 H18 109.5 . .
H17 C12 H18 109.5 . .
C10 C13 H19 109.5 . .
C10 C13 H20 109.5 . .
H19 C13 H20 109.5 . .
C10 C13 H21 109.5 . .
H19 C13 H21 109.5 . .
H20 C13 H21 109.5 . .

loop_
_geom_bond_atom_site_label_1
_geom_bond_atom_site_label_2
_geom_bond_distance
_geom_bond_site_symmetry_2
Cu1 C1 1.858(4) .
Cu1 O1 1.966(3) .
Cu1 O1 1.972(3) 3_765
Cu1 Cu1 2.9906(12) 3_765
O1 C10 1.396(5) .
O1 Cu1 1.972(3) 3_765
N1 C1 1.344(5) .
N1 C4 1.457(6) .
N1 C2 1.461(5) .
N2 C1 1.351(5) .
N2 C7 1.457(6) .
N2 C3 1.466(5) .
C2 C3 1.522(6) .
C2 H1 0.9900 .
C2 H2 0.9900 .
C3 H3 0.9900 .
C3 H4 0.9900 .
C4 C6 1.495(8) .
C4 C5 1.511(8) .
C4 H5 1.0000 .
C5 H6 0.9800 .
C5 H7 0.9800 .
C5 H8 0.9800 .
C6 H9 0.9800 .
C6 H10 0.9800 .
C6 H11 0.9800 .
C7 C8 1.503(7) .
C7 C9 1.514(7) .
C7 H12 1.0000 .
C8 H22 0.9800 .
C8 H23 0.9800 .
C8 H24 0.9800 .
C9 H25 0.9800 .
C9 H26 0.9800 .
C9 H27 0.9800 .
C10 C13 1.506(6) .
C10 C11 1.522(7) .
C10 C12 1.538(7) .
C11 H13 0.9800 .
C11 H14 0.9800 .
C11 H15 0.9800 .
C12 H16 0.9800 .
C12 H17 0.9800 .
C12 H18 0.9800 .
C13 H19 0.9800 .
C13 H20 0.9800 .
C13 H21 0.9800 .
